data_7707685
loop_
_publ_author_name
'Vinogradova, Katerina A.'
'Shekhovtsov, Nikita A.'
'Berezin, Alexey S.'
'Sukhikh, Taisiya S.'
'Rogovoy, Maxim I.'
'Artem'ev, Alexander V.'
'Bushuev, Mark B.'

_publ_section_title
;
 Coordination-induced emission enhancement in copper(I) iodide
 coordination polymers supported by 2-(alkylsulfanyl)pyrimidines.
;
_journal_issue 26
_journal_name_full 'Dalton transactions (Cambridge, England : 2003)'
_journal_page_first 9317
_journal_page_last 9330
_journal_paper_doi 10.1039/d1dt00826a
_journal_volume 50
_journal_year 2021
_chemical_formula_moiety 'C6 H8 Cu I N2 S'
_chemical_formula_sum 'C6 H8 Cu I N2 S'
_chemical_formula_weight 330.64
_space_group_crystal_system monoclinic
_space_group_IT_number 14
_space_group_name_Hall '-P 2ybc'
_space_group_name_H-M_alt 'P 1 21/c 1'
_atom_sites_solution_hydrogens geom
_atom_sites_solution_primary direct
_audit_creation_date 2020-07-14
_audit_creation_method
;
Olex2 1.2
(compiled 2018.05.29 svn.r3508 for OlexSys, GUI svn.r5506)
;
_audit_update_record
;
2020-07-18 deposited with the CCDC.	2021-06-16 downloaded from the CCDC.
;
_cell_angle_alpha 90
_cell_angle_beta 97.948(3)
_cell_angle_gamma 90
_cell_formula_units_Z 4
_cell_length_a 4.1293(4)
_cell_length_b 15.0107(13)
_cell_length_c 14.8554(13)
_cell_measurement_reflns_used 8088
_cell_measurement_temperature 150(2)
_cell_measurement_theta_max 27.98
_cell_measurement_theta_min 2.71
_cell_volume 911.95(14)
_computing_molecular_graphics 'Olex2 (Dolomanov et al., 2009)'
_computing_publication_material 'Olex2 (Dolomanov et al., 2009)'
_computing_structure_refinement 'ShelXL (Sheldrick, 2015)'
_computing_structure_solution 'ShelXS (Sheldrick, 2008)'
_diffrn_ambient_temperature 150(2)
_diffrn_measured_fraction_theta_full 1.000
_diffrn_measured_fraction_theta_max 0.986
_diffrn_measurement_device_type 'Bruker APEX-II CCD'
_diffrn_measurement_method '\f and \w scans'
_diffrn_radiation_type MoK\a
_diffrn_radiation_wavelength 0.71073
_diffrn_reflns_av_R_equivalents 0.0320
_diffrn_reflns_av_unetI/netI 0.0257
_diffrn_reflns_Laue_measured_fraction_full 1.000
_diffrn_reflns_Laue_measured_fraction_max 0.986
_diffrn_reflns_limit_h_max 5
_diffrn_reflns_limit_h_min -4
_diffrn_reflns_limit_k_max 19
_diffrn_reflns_limit_k_min -19
_diffrn_reflns_limit_l_max 12
_diffrn_reflns_limit_l_min -19
_diffrn_reflns_number 10024
_diffrn_reflns_point_group_measured_fraction_full 1.000
_diffrn_reflns_point_group_measured_fraction_max 0.986
_diffrn_reflns_theta_full 25.242
_diffrn_reflns_theta_max 28.104
_diffrn_reflns_theta_min 1.357
_diffrn_standards_number 0
_exptl_absorpt_coefficient_mu 5.946
_exptl_absorpt_correction_T_max 0.7456
_exptl_absorpt_correction_T_min 0.4904
_exptl_absorpt_correction_type multi-scan
_exptl_absorpt_process_details
'SADABS-2012/1 (Bruker,2012) was used for absorption correction. wR2(int) was 0.0818 before and 0.0465 after correction. The Ratio of minimum to maximum transmission is 0.6577. The \l/2 correction factor is 0.0015.'
_exptl_crystal_colour yellow
_exptl_crystal_colour_primary yellow
_exptl_crystal_density_diffrn 2.408
_exptl_crystal_description needle
_exptl_crystal_F_000 624
_exptl_crystal_preparation Luminescent
_exptl_crystal_size_max 0.28
_exptl_crystal_size_mid 0.05
_exptl_crystal_size_min 0.05
_refine_diff_density_max 1.277
_refine_diff_density_min -0.474
_refine_diff_density_rms 0.104
_refine_ls_extinction_method none
_refine_ls_goodness_of_fit_ref 1.055
_refine_ls_hydrogen_treatment constr
_refine_ls_matrix_type full
_refine_ls_number_parameters 102
_refine_ls_number_reflns 2167
_refine_ls_number_restraints 0
_refine_ls_restrained_S_all 1.055
_refine_ls_R_factor_all 0.0196
_refine_ls_R_factor_gt 0.0190
_refine_ls_shift/su_max 0.001
_refine_ls_shift/su_mean 0.000
_refine_ls_structure_factor_coef Fsqd
_refine_ls_weighting_details 'w=1/[\s^2^(Fo^2^)+(0.0233P)^2^+0.8723P] where P=(Fo^2^+2Fc^2^)/3'
_refine_ls_weighting_scheme calc
_refine_ls_wR_factor_gt 0.0461
_refine_ls_wR_factor_ref 0.0464
_reflns_Friedel_coverage 0.000
_reflns_number_gt 2128
_reflns_number_total 2167
_reflns_threshold_expression 'I > 2\s(I)'
_cod_data_source_file d1dt00826a2.cif
_cod_data_source_block mbb241
_cod_depositor_comments 'Adding full bibliography for 7707683--7707685.cif.'
_cod_database_code 7707685
_shelx_shelxl_version_number 2017/1
_shelx_space_group_comment
;
The symmetry employed for this shelxl refinement is uniquely defined
by the following loop, which should always be used as a source of
symmetry information in preference to the above space-group names.
They are only intended as comments.
;
_shelx_estimated_absorpt_t_max 0.755
_shelx_estimated_absorpt_t_min 0.287
_olex2_refinement_description
;
1. Twinned data refinement
 Scales: 0.6220(8)
 0.3780(8)
2. Fixed Uiso
 At 1.2 times of:
  All C(H) groups, All C(H,H) groups
 At 1.5 times of:
  All C(H,H,H) groups
3.a Secondary CH2 refined with riding coordinates:
 C5(H5A,H5B)
3.b Aromatic/amide H refined with riding coordinates:
 C2(H2), C3(H3), C4(H4)
3.c Idealised Me refined as rotating group:
 C6(H6A,H6B,H6C)
;
_olex2_submission_special_instructions 'No special instructions were received'

loop_
_space_group_symop_operation_xyz
'x, y, z'
'-x, y+1/2, -z+1/2'
'-x, -y, -z'
'x, -y-1/2, z-1/2'

loop_
_atom_site_label
_atom_site_type_symbol
_atom_site_fract_x
_atom_site_fract_y
_atom_site_fract_z
_atom_site_U_iso_or_equiv
_atom_site_adp_type
_atom_site_occupancy
_atom_site_site_symmetry_order
_atom_site_calc_flag
_atom_site_refinement_flags_posn
_atom_site_refinement_flags_adp
_atom_site_refinement_flags_occupancy
_atom_site_disorder_assembly
_atom_site_disorder_group
I1 I 0.37217(6) 0.44821(2) 0.11718(2) 0.01487(6) Uani 1 1 d . . . . .
Cu1 Cu 0.17946(12) 0.57805(3) -0.00968(3) 0.01888(10) Uani 1 1 d . . . . .
S1 S 0.3401(2) 0.78440(5) -0.05470(6) 0.0203(2) Uani 1 1 d . . . . .
C2 C -0.0264(10) 0.6754(2) 0.1447(2) 0.0211(8) Uani 1 1 d . . . . .
H2 H -0.083868 0.618125 0.160442 0.025 Uiso 1 1 calc R . . . .
N1 N 0.1097(8) 0.68659(17) 0.06846(18) 0.0155(5) Uani 1 1 d . . . . .
C3 C -0.0847(10) 0.7455(2) 0.2008(2) 0.0224(7) Uani 1 1 d . . . . .
H3 H -0.181348 0.736822 0.253083 0.027 Uiso 1 1 calc R . . . .
N2 N 0.1392(9) 0.84351(18) 0.09837(19) 0.0205(6) Uani 1 1 d . . . . .
C1 C 0.1807(9) 0.7716(2) 0.0482(2) 0.0154(7) Uani 1 1 d . . . . .
C4 C 0.0091(11) 0.8294(2) 0.1748(2) 0.0240(8) Uani 1 1 d . . . . .
H4 H -0.019691 0.877828 0.211941 0.029 Uiso 1 1 calc R . . . .
C6 C 0.5329(12) 0.9295(2) -0.1437(3) 0.0292(9) Uani 1 1 d . . . . .
H6A H 0.358540 0.918635 -0.192265 0.044 Uiso 1 1 calc GR . . . .
H6B H 0.720252 0.894701 -0.153149 0.044 Uiso 1 1 calc GR . . . .
H6C H 0.589166 0.991617 -0.142570 0.044 Uiso 1 1 calc GR . . . .
C5 C 0.4229(11) 0.9036(2) -0.0535(2) 0.0212(7) Uani 1 1 d . . . . .
H5A H 0.227097 0.936386 -0.044920 0.025 Uiso 1 1 calc R . . . .
H5B H 0.592676 0.917976 -0.003764 0.025 Uiso 1 1 calc R . . . .

loop_
_atom_site_aniso_label
_atom_site_aniso_U_11
_atom_site_aniso_U_22
_atom_site_aniso_U_33
_atom_site_aniso_U_23
_atom_site_aniso_U_13
_atom_site_aniso_U_12
I1 0.01496(10) 0.01471(9) 0.01511(9) 0.00071(8) 0.00270(9) -0.00051(9)
Cu1 0.0201(2) 0.01552(18) 0.02121(19) -0.00311(15) 0.00360(19) -0.00227(18)
S1 0.0318(6) 0.0116(3) 0.0186(4) -0.0012(3) 0.0080(4) -0.0032(3)
C2 0.023(2) 0.0181(15) 0.0217(16) 0.0030(13) 0.0018(14) -0.0011(15)
N1 0.0177(14) 0.0108(11) 0.0175(12) 0.0010(10) 0.0003(12) -0.0011(12)
C3 0.0246(18) 0.0239(16) 0.0194(15) 0.0021(13) 0.0058(17) 0.0003(18)
N2 0.0271(17) 0.0136(12) 0.0209(13) -0.0029(11) 0.0033(13) -0.0034(13)
C1 0.0139(16) 0.0159(14) 0.0157(14) 0.0009(12) -0.0010(13) -0.0002(14)
C4 0.032(2) 0.0197(16) 0.0203(16) -0.0048(13) 0.0033(17) 0.0016(17)
C6 0.042(3) 0.0208(16) 0.0257(18) -0.0005(15) 0.0069(18) -0.0062(17)
C5 0.0287(19) 0.0101(13) 0.0250(17) 0.0006(12) 0.0043(17) -0.0009(15)

loop_
_atom_type_symbol
_atom_type_description
_atom_type_scat_dispersion_real
_atom_type_scat_dispersion_imag
_atom_type_scat_source
C C 0.0033 0.0016 'International Tables Vol C Tables 4.2.6.8 and 6.1.1.4'
H H 0.0000 0.0000 'International Tables Vol C Tables 4.2.6.8 and 6.1.1.4'
Cu Cu 0.3201 1.2651 'International Tables Vol C Tables 4.2.6.8 and 6.1.1.4'
I I -0.4742 1.8119 'International Tables Vol C Tables 4.2.6.8 and 6.1.1.4'
N N 0.0061 0.0033 'International Tables Vol C Tables 4.2.6.8 and 6.1.1.4'
S S 0.1246 0.1234 'International Tables Vol C Tables 4.2.6.8 and 6.1.1.4'

loop_
_geom_angle_atom_site_label_1
_geom_angle_atom_site_label_2
_geom_angle_atom_site_label_3
_geom_angle
_geom_angle_site_symmetry_1
_geom_angle_site_symmetry_3
_geom_angle_publ_flag
Cu1 I1 Cu1 103.417(16) 3_565 3_665 ?
Cu1 I1 Cu1 62.941(16) 3_565 . ?
Cu1 I1 Cu1 81.479(16) 3_665 . ?
I1 Cu1 I1 103.416(16) 3_565 3_665 ?
I1 Cu1 I1 117.058(16) 3_565 . ?
I1 Cu1 I1 98.520(16) 3_665 . ?
I1 Cu1 Cu1 60.732(18) 3_565 3_565 ?
I1 Cu1 Cu1 56.326(15) . 3_565 ?
I1 Cu1 Cu1 111.22(2) 3_665 3_565 ?
N1 Cu1 I1 128.98(9) . 3_665 ?
N1 Cu1 I1 106.67(9) . 3_565 ?
N1 Cu1 I1 103.05(7) . . ?
N1 Cu1 Cu1 119.28(9) . 3_565 ?
C1 S1 C5 101.03(16) . . ?
N1 C2 C3 122.7(3) . . ?
C2 N1 Cu1 119.2(2) . . ?
C2 N1 C1 115.8(3) . . ?
C1 N1 Cu1 125.0(2) . . ?
C2 C3 C4 116.3(3) . . ?
C1 N2 C4 116.3(3) . . ?
N1 C1 S1 114.6(2) . . ?
N2 C1 S1 119.3(2) . . ?
N2 C1 N1 126.1(3) . . ?
N2 C4 C3 122.7(3) . . ?
C6 C5 S1 108.7(2) . . ?

loop_
_geom_bond_atom_site_label_1
_geom_bond_atom_site_label_2
_geom_bond_distance
_geom_bond_site_symmetry_2
_geom_bond_publ_flag
I1 Cu1 2.6246(5) 3_565 ?
I1 Cu1 2.6366(5) 3_665 ?
I1 Cu1 2.7511(5) . ?
Cu1 Cu1 2.8085(9) 3_565 ?
Cu1 N1 2.044(3) . ?
S1 C1 1.756(3) . ?
S1 C5 1.821(3) . ?
C2 N1 1.343(5) . ?
C2 C3 1.384(5) . ?
N1 C1 1.353(4) . ?
C3 C4 1.389(5) . ?
N2 C1 1.336(4) . ?
N2 C4 1.338(5) . ?
C6 C5 1.524(5) . ?

loop_
_twin_individual_id
_twin_individual_mass_fraction_refined
1 0.6220(8)
2 0.3780(8)
